data_4318526
loop_
_publ_author_name
'Magdalena M. Makowska-Grzyska'
'Peter C. Jeppson'
'Russell A. Allred'
'Atta M. Arif'
'Lisa M. Berreau'

_publ_section_title
;
 Modeling Substrate- and Inhibitor-Bound Forms of Liver Alcohol
 Dehydrogenase: Chemistry of Mononuclear Nitrogen/Sulfur-Ligated Zinc
 Alcohol, Formamide, and Sulfoxide Complexes
;
_journal_name_full 'Inorganic Chemistry'
_journal_page_first 4872
_journal_page_last 4887
_journal_paper_doi 10.1021/ic0255609
_journal_volume 41
_journal_year 2002
_chemical_formula_sum 'C14 H25 Cl2 N3 O9 S2 Zn'
_chemical_formula_weight 579.76
_chemical_name_systematic
;
 ?
;
_space_group_IT_number 14
_symmetry_cell_setting monoclinic
_symmetry_space_group_name_Hall '-P 2yn'
_symmetry_space_group_name_H-M 'P 1 21/n 1'
_atom_sites_solution_hydrogens geom
_atom_sites_solution_primary direct
_atom_sites_solution_secondary difmap
_audit_creation_method SHELXL-97
_cell_angle_alpha 90.00
_cell_angle_beta 91.1163(14)
_cell_angle_gamma 90.00
_cell_formula_units_Z 4
_cell_length_a 9.8436(2)
_cell_length_b 11.7100(3)
_cell_length_c 20.0699(3)
_cell_measurement_reflns_used 5134
_cell_measurement_temperature 200(1)
_cell_measurement_theta_max 27.485
_cell_measurement_theta_min 1.018
_cell_volume 2312.99(8)
_computing_cell_refinement DENZO-SMN
_computing_data_collection 'Nonius COLLECT'
_computing_data_reduction DENZO-SMN
_computing_molecular_graphics 'WinGX, Ortep3'
_computing_structure_refinement 'SHELXL-97 (Sheldrick, 1997)'
_computing_structure_solution SIR97
_diffrn_ambient_temperature 200(1)
_diffrn_measured_fraction_theta_full 0.985
_diffrn_measured_fraction_theta_max 0.985
_diffrn_measurement_device_type 'Nonius KappaCCD Diffractometer'
_diffrn_measurement_method 'Phi plus Omega scan'
_diffrn_radiation_monochromator graphite
_diffrn_radiation_source 'fine-focus sealed tube'
_diffrn_radiation_type MoK\a
_diffrn_radiation_wavelength 0.71073
_diffrn_reflns_av_R_equivalents 0.0311
_diffrn_reflns_av_sigmaI/netI 0.0548
_diffrn_reflns_limit_h_max 12
_diffrn_reflns_limit_h_min -12
_diffrn_reflns_limit_k_max 14
_diffrn_reflns_limit_k_min -15
_diffrn_reflns_limit_l_max 26
_diffrn_reflns_limit_l_min -26
_diffrn_reflns_number 9545
_diffrn_reflns_theta_full 27.51
_diffrn_reflns_theta_max 27.51
_diffrn_reflns_theta_min 3.41
_diffrn_standards_decay_% <2.0
_exptl_absorpt_coefficient_mu 1.523
_exptl_absorpt_correction_T_max 0.6750
_exptl_absorpt_correction_T_min 0.5953
_exptl_absorpt_correction_type multi-scan
_exptl_absorpt_process_details 'DENZO-SMN (Otwinowski & Minor, 1997)'
_exptl_crystal_colour colorless
_exptl_crystal_density_diffrn 1.665
_exptl_crystal_density_method 'not measured'
_exptl_crystal_description needle
_exptl_crystal_F_000 1192
_exptl_crystal_size_max 0.38
_exptl_crystal_size_mid 0.38
_exptl_crystal_size_min 0.28
_refine_diff_density_max 0.690
_refine_diff_density_min -0.487
_refine_diff_density_rms 0.075
_refine_ls_extinction_coef 0.0048(7)
_refine_ls_extinction_expression Fc^*^=kFc[1+0.001xFc^2^\l^3^/sin(2\q)]^-1/4^
_refine_ls_extinction_method SHELXL
_refine_ls_goodness_of_fit_ref 1.021
_refine_ls_hydrogen_treatment mixed
_refine_ls_matrix_type full
_refine_ls_number_parameters 340
_refine_ls_number_reflns 5230
_refine_ls_number_restraints 0
_refine_ls_restrained_S_all 1.021
_refine_ls_R_factor_all 0.0606
_refine_ls_R_factor_gt 0.0397
_refine_ls_shift/su_max 0.001
_refine_ls_shift/su_mean 0.000
_refine_ls_structure_factor_coef Fsqd
_refine_ls_weighting_details 'calc w=1/[\s^2^(Fo^2^)+(0.0513P)^2^+0.9750P] where P=(Fo^2^+2Fc^2^)/3'
_refine_ls_weighting_scheme calc
_refine_ls_wR_factor_gt 0.0966
_refine_ls_wR_factor_ref 0.1067
_reflns_number_gt 3953
_reflns_number_total 5230
_reflns_threshold_expression >2sigma(I)
_cod_data_source_file ic0255609_s2_4.cif
_cod_data_source_block usu051
_cod_depositor_comments
;
The following automatic conversions were performed:

'_exptl_absorpt_correction_type' value 'Multi-scan' changed to
'multi-scan' according to the built-in table from CIF Core dictionary
named 'cif_core.dic' version 2.4.1 from 2010-06-29.

Automatic conversion script
Id: cif_fix_values 1646 2011-03-28 12:23:43Z adriana 
;
_cod_original_sg_symbol_H-M 'P 21/n'
_cod_database_code 4318526

loop_
_symmetry_equiv_pos_as_xyz
'x, y, z'
'-x+1/2, y+1/2, -z+1/2'
'-x, -y, -z'
'x-1/2, -y-1/2, z-1/2'

loop_
_atom_site_label
_atom_site_type_symbol
_atom_site_fract_x
_atom_site_fract_y
_atom_site_fract_z
_atom_site_U_iso_or_equiv
_atom_site_adp_type
_atom_site_occupancy
_atom_site_symmetry_multiplicity
_atom_site_calc_flag
_atom_site_refinement_flags
_atom_site_disorder_assembly
_atom_site_disorder_group
Zn1 Zn 0.82084(3) 0.24067(3) 0.423493(14) 0.02970(12) Uani 1 1 d . . .
S1 S 1.04862(7) 0.17414(6) 0.40819(3) 0.03405(18) Uani 1 1 d . . .
S2 S 0.82745(8) 0.44219(7) 0.45420(4) 0.0411(2) Uani 1 1 d . . .
O1 O 0.7870(2) 0.19930(19) 0.51949(9) 0.0394(5) Uani 1 1 d . . .
N1 N 0.6407(2) 0.17903(19) 0.38737(11) 0.0321(5) Uani 1 1 d . . .
N2 N 0.8297(2) 0.3036(2) 0.32014(10) 0.0309(5) Uani 1 1 d . . .
N3 N 0.8330(3) 0.1358(2) 0.62233(12) 0.0410(6) Uani 1 1 d . . .
H3N H 0.893(4) 0.098(4) 0.6474(19) 0.066(12) Uiso 1 1 d . . .
C1 C 0.5404(3) 0.1370(3) 0.42454(16) 0.0394(7) Uani 1 1 d . . .
H1 H 0.555(3) 0.140(3) 0.4718(16) 0.040(8) Uiso 1 1 d . . .
C2 C 0.4227(3) 0.0932(3) 0.39660(18) 0.0468(8) Uani 1 1 d . . .
H2 H 0.354(4) 0.059(3) 0.4236(16) 0.050(9) Uiso 1 1 d . . .
C3 C 0.4071(3) 0.0933(3) 0.32835(18) 0.0502(9) Uani 1 1 d . . .
H3 H 0.331(4) 0.055(3) 0.3120(16) 0.054(10) Uiso 1 1 d . . .
C4 C 0.5088(3) 0.1389(3) 0.28952(17) 0.0432(7) Uani 1 1 d . . .
H4 H 0.501(3) 0.142(3) 0.2435(16) 0.037(8) Uiso 1 1 d . . .
C5 C 0.6259(3) 0.1801(2) 0.32073(14) 0.0354(6) Uani 1 1 d . . .
C6 C 0.7449(3) 0.2224(3) 0.28145(14) 0.0380(7) Uani 1 1 d . . .
H6A H 0.712(4) 0.256(3) 0.2408(19) 0.050(10) Uiso 1 1 d . . .
H6B H 0.802(4) 0.157(3) 0.2712(16) 0.053(10) Uiso 1 1 d . . .
C7 C 0.9716(3) 0.3060(3) 0.29635(15) 0.0401(7) Uani 1 1 d . . .
H7A H 0.968(3) 0.310(3) 0.2478(16) 0.035(8) Uiso 1 1 d . . .
H7B H 1.013(3) 0.379(3) 0.3112(15) 0.042(9) Uiso 1 1 d . . .
C8 C 1.0524(4) 0.2020(3) 0.31945(15) 0.0431(7) Uani 1 1 d . . .
H8A H 1.016(3) 0.127(3) 0.2993(15) 0.042(9) Uiso 1 1 d . . .
H8B H 1.144(4) 0.208(3) 0.3104(16) 0.050(10) Uiso 1 1 d . . .
C9 C 1.1472(4) 0.2908(3) 0.44256(18) 0.0437(7) Uani 1 1 d . . .
H9A H 1.113(4) 0.366(3) 0.4301(16) 0.050(10) Uiso 1 1 d . . .
H9B H 1.137(4) 0.291(3) 0.490(2) 0.058(10) Uiso 1 1 d . . .
H9C H 1.237(5) 0.283(4) 0.431(2) 0.070(12) Uiso 1 1 d . . .
C10 C 0.7675(4) 0.4186(3) 0.31816(16) 0.0411(7) Uani 1 1 d . . .
H10A H 0.779(4) 0.451(3) 0.2725(18) 0.063(11) Uiso 1 1 d . . .
H10B H 0.676(4) 0.408(3) 0.3246(16) 0.052(10) Uiso 1 1 d . . .
C11 C 0.8276(4) 0.4993(3) 0.37002(17) 0.0504(8) Uani 1 1 d . . .
H11A H 0.778(4) 0.574(3) 0.3715(16) 0.050(9) Uiso 1 1 d . . .
H11B H 0.942(4) 0.508(4) 0.3678(18) 0.072(12) Uiso 1 1 d . . .
C12 C 0.6546(4) 0.4657(4) 0.4788(2) 0.0565(10) Uani 1 1 d . . .
H12A H 0.647(4) 0.543(4) 0.480(2) 0.073(13) Uiso 1 1 d . . .
H12B H 0.588(4) 0.431(3) 0.4500(19) 0.066(11) Uiso 1 1 d . . .
H12C H 0.639(5) 0.424(4) 0.522(2) 0.088(14) Uiso 1 1 d . . .
C13 C 0.8586(3) 0.1415(3) 0.55909(13) 0.0361(6) Uani 1 1 d . . .
H13 H 0.943(4) 0.091(3) 0.5429(16) 0.055(10) Uiso 1 1 d . . .
C14 C 0.72325(5) 0.19919(6) 0.65227(2) 0.0592(10) Uani 1 1 d . . .
H14A H 0.7432 0.2811 0.6504 0.089 Uiso 1 1 calc R . .
H14B H 0.7143 0.1757 0.6989 0.089 Uiso 1 1 calc R . .
H14C H 0.6381 0.1835 0.6278 0.089 Uiso 1 1 calc R . .
Cl1 Cl 1.22053(5) 0.10681(4) 0.60809(3) 0.04074(19) Uani 1 1 d R . .
O2 O 1.13586(5) 0.02996(4) 0.64643(2) 0.0811(9) Uani 1 1 d R . .
O3 O 1.22067(7) 0.06595(5) 0.54237(3) 0.0821(10) Uani 1 1 d R . .
O4 O 1.15914(6) 0.21738(4) 0.61002(3) 0.0550(6) Uani 1 1 d R . .
O5 O 1.34850(5) 0.10713(4) 0.64012(3) 0.0774(9) Uani 1 1 d R . .
Cl2 Cl 0.87451(5) 0.02304(4) 0.82070(3) 0.04006(19) Uani 1 1 d R . .
O6 O 0.89744(5) 0.05305(4) 0.75421(3) 0.1221(16) Uani 1 1 d R . .
O7 O 0.91046(5) 0.11495(4) 0.86352(2) 0.0609(7) Uani 1 1 d R . .
O8 O 0.73504(6) -0.00596(4) 0.82952(3) 0.0990(12) Uani 1 1 d R . .
O9 O 0.95985(5) -0.07212(4) 0.83608(3) 0.0634(7) Uani 1 1 d R . .

loop_
_atom_site_aniso_label
_atom_site_aniso_U_11
_atom_site_aniso_U_22
_atom_site_aniso_U_33
_atom_site_aniso_U_23
_atom_site_aniso_U_13
_atom_site_aniso_U_12
Zn1 0.02785(19) 0.0354(2) 0.02587(18) -0.00056(12) 0.00096(12) 0.00013(13)
S1 0.0325(4) 0.0345(4) 0.0352(4) 0.0005(3) 0.0025(3) 0.0054(3)
S2 0.0379(4) 0.0410(4) 0.0444(4) -0.0128(3) -0.0013(3) 0.0037(3)
O1 0.0380(11) 0.0505(13) 0.0298(10) 0.0037(9) 0.0024(8) 0.0054(10)
N1 0.0317(12) 0.0307(12) 0.0337(12) 0.0016(9) -0.0012(9) 0.0000(10)
N2 0.0342(12) 0.0299(12) 0.0286(11) 0.0020(9) 0.0025(9) 0.0017(10)
N3 0.0457(15) 0.0447(15) 0.0328(13) 0.0051(11) 0.0039(11) 0.0075(13)
C1 0.0329(16) 0.0381(17) 0.0472(18) 0.0050(13) 0.0019(12) 0.0017(13)
C2 0.0318(16) 0.0425(18) 0.066(2) 0.0015(15) 0.0043(15) -0.0015(14)
C3 0.0316(17) 0.0420(19) 0.076(3) -0.0108(16) -0.0102(16) 0.0038(14)
C4 0.0416(18) 0.0389(17) 0.0487(19) -0.0082(14) -0.0136(14) 0.0064(14)
C5 0.0378(16) 0.0299(15) 0.0382(15) -0.0044(11) -0.0053(12) 0.0056(12)
C6 0.0449(18) 0.0435(17) 0.0254(14) -0.0028(12) -0.0023(12) -0.0005(14)
C7 0.0392(17) 0.051(2) 0.0308(16) 0.0059(13) 0.0084(12) 0.0018(15)
C8 0.0385(18) 0.056(2) 0.0353(16) -0.0018(14) 0.0099(13) 0.0124(16)
C9 0.0358(18) 0.047(2) 0.048(2) 0.0022(15) 0.0014(14) -0.0001(15)
C10 0.048(2) 0.0343(17) 0.0411(17) 0.0086(12) 0.0016(13) 0.0085(14)
C11 0.065(2) 0.0319(18) 0.055(2) -0.0021(14) 0.0039(16) 0.0011(16)
C12 0.045(2) 0.073(3) 0.051(2) -0.020(2) 0.0012(16) 0.0153(19)
C13 0.0350(15) 0.0413(17) 0.0321(14) 0.0007(12) 0.0011(11) 0.0003(13)
C14 0.079(3) 0.058(2) 0.0412(18) 0.0009(15) 0.0171(17) 0.025(2)
Cl1 0.0482(4) 0.0370(4) 0.0366(4) -0.0048(3) -0.0084(3) 0.0057(3)
O2 0.074(2) 0.0630(18) 0.107(2) 0.0300(16) 0.0110(17) -0.0071(15)
O3 0.130(3) 0.074(2) 0.0419(14) -0.0162(13) -0.0098(15) 0.0336(19)
O4 0.0679(17) 0.0370(12) 0.0598(15) -0.0050(11) -0.0083(12) 0.0124(12)
O5 0.0511(16) 0.0740(19) 0.106(2) -0.0245(16) -0.0299(15) 0.0132(14)
Cl2 0.0482(4) 0.0352(4) 0.0365(4) -0.0036(3) -0.0065(3) 0.0005(3)
O6 0.207(5) 0.127(3) 0.0314(14) 0.0148(16) 0.0033(19) 0.059(3)
O7 0.0609(16) 0.0539(15) 0.0681(16) -0.0261(12) 0.0089(12) -0.0100(12)
O8 0.0422(16) 0.070(2) 0.184(3) -0.045(2) -0.0136(18) -0.0006(15)
O9 0.0551(16) 0.0422(14) 0.0924(19) 0.0107(13) -0.0135(13) 0.0060(12)

loop_
_atom_type_symbol
_atom_type_description
_atom_type_scat_dispersion_real
_atom_type_scat_dispersion_imag
_atom_type_scat_source
C C 0.0033 0.0016 'International Tables Vol C Tables 4.2.6.8 and 6.1.1.4'
H H 0.0000 0.0000 'International Tables Vol C Tables 4.2.6.8 and 6.1.1.4'
N N 0.0061 0.0033 'International Tables Vol C Tables 4.2.6.8 and 6.1.1.4'
O O 0.0106 0.0060 'International Tables Vol C Tables 4.2.6.8 and 6.1.1.4'
S S 0.1246 0.1234 'International Tables Vol C Tables 4.2.6.8 and 6.1.1.4'
Cl Cl 0.1484 0.1585 'International Tables Vol C Tables 4.2.6.8 and 6.1.1.4'
Zn Zn 0.2839 1.4301 'International Tables Vol C Tables 4.2.6.8 and 6.1.1.4'

loop_
_geom_angle_atom_site_label_1
_geom_angle_atom_site_label_2
_geom_angle_atom_site_label_3
_geom_angle
_geom_angle_site_symmetry_1
_geom_angle_site_symmetry_3
_geom_angle_publ_flag
O1 Zn1 N1 95.51(9) . . ?
O1 Zn1 N2 170.97(8) . . ?
N1 Zn1 N2 80.42(9) . . ?
O1 Zn1 S1 102.48(6) . . ?
N1 Zn1 S1 130.50(7) . . ?
N2 Zn1 S1 86.20(6) . . ?
O1 Zn1 S2 89.72(7) . . ?
N1 Zn1 S2 116.86(7) . . ?
N2 Zn1 S2 85.02(6) . . ?
S1 Zn1 S2 109.03(3) . . ?
C9 S1 C8 102.61(18) . . ?
C9 S1 Zn1 101.67(12) . . ?
C8 S1 Zn1 95.98(11) . . ?
C12 S2 C11 102.5(2) . . ?
C12 S2 Zn1 101.31(17) . . ?
C11 S2 Zn1 96.98(11) . . ?
C13 O1 Zn1 129.35(19) . . ?
C1 N1 C5 119.4(2) . . ?
C1 N1 Zn1 125.2(2) . . ?
C5 N1 Zn1 115.35(19) . . ?
C6 N2 C10 110.0(2) . . ?
C6 N2 C7 111.7(2) . . ?
C10 N2 C7 111.4(2) . . ?
C6 N2 Zn1 104.33(17) . . ?
C10 N2 Zn1 107.78(17) . . ?
C7 N2 Zn1 111.33(16) . . ?
C13 N3 C14 122.5(2) . . ?
C13 N3 H3N 116(3) . . ?
C14 N3 H3N 121(3) . . ?
N1 C1 C2 122.2(3) . . ?
N1 C1 H1 116.0(19) . . ?
C2 C1 H1 121.9(19) . . ?
C3 C2 C1 118.9(3) . . ?
C3 C2 H2 119.9(19) . . ?
C1 C2 H2 121(2) . . ?
C2 C3 C4 119.4(3) . . ?
C2 C3 H3 115(2) . . ?
C4 C3 H3 125(2) . . ?
C3 C4 C5 118.8(3) . . ?
C3 C4 H4 122.1(19) . . ?
C5 C4 H4 119(2) . . ?
N1 C5 C4 121.3(3) . . ?
N1 C5 C6 117.0(2) . . ?
C4 C5 C6 121.7(3) . . ?
N2 C6 C5 111.9(2) . . ?
N2 C6 H6A 111(2) . . ?
C5 C6 H6A 109(2) . . ?
N2 C6 H6B 107(2) . . ?
C5 C6 H6B 108(2) . . ?
H6A C6 H6B 109(3) . . ?
N2 C7 C8 112.1(3) . . ?
N2 C7 H7A 108.0(18) . . ?
C8 C7 H7A 110.8(18) . . ?
N2 C7 H7B 107.4(19) . . ?
C8 C7 H7B 113.2(19) . . ?
H7A C7 H7B 105(3) . . ?
C7 C8 S1 115.0(2) . . ?
C7 C8 H8A 112.7(18) . . ?
S1 C8 H8A 102.8(17) . . ?
C7 C8 H8B 112(2) . . ?
S1 C8 H8B 104(2) . . ?
H8A C8 H8B 109(3) . . ?
S1 C9 H9A 114(2) . . ?
S1 C9 H9B 109(2) . . ?
H9A C9 H9B 102(3) . . ?
S1 C9 H9C 110(3) . . ?
H9A C9 H9C 111(3) . . ?
H9B C9 H9C 112(3) . . ?
N2 C10 C11 113.1(3) . . ?
N2 C10 H10A 109(2) . . ?
C11 C10 H10A 110(2) . . ?
N2 C10 H10B 107(2) . . ?
C11 C10 H10B 111(2) . . ?
H10A C10 H10B 108(3) . . ?
C10 C11 S2 113.7(2) . . ?
C10 C11 H11A 112.3(19) . . ?
S2 C11 H11A 106.4(18) . . ?
C10 C11 H11B 114(2) . . ?
S2 C11 H11B 95.2(19) . . ?
H11A C11 H11B 114(3) . . ?
S2 C12 H12A 104(3) . . ?
S2 C12 H12B 114(2) . . ?
H12A C12 H12B 113(4) . . ?
S2 C12 H12C 109(3) . . ?
H12A C12 H12C 116(4) . . ?
H12B C12 H12C 102(4) . . ?
O1 C13 N3 122.0(3) . . ?
O1 C13 H13 122.3(17) . . ?
N3 C13 H13 115.6(17) . . ?
N3 C14 H14A 109.5 . . ?
N3 C14 H14B 109.5 . . ?
H14A C14 H14B 109.5 . . ?
N3 C14 H14C 109.5 . . ?
H14A C14 H14C 109.5 . . ?
H14B C14 H14C 109.5 . . ?
O5 Cl1 O3 114.5 . . ?
O5 Cl1 O4 111.2 . . ?
O3 Cl1 O4 110.0 . . ?
O5 Cl1 O2 106.1 . . ?
O3 Cl1 O2 107.3 . . ?
O4 Cl1 O2 107.4 . . ?
O6 Cl2 O7 110.1 . . ?
O6 Cl2 O9 107.3 . . ?
O7 Cl2 O9 108.8 . . ?
O6 Cl2 O8 110.5 . . ?
O7 Cl2 O8 109.5 . . ?
O9 Cl2 O8 110.5 . . ?

loop_
_geom_bond_atom_site_label_1
_geom_bond_atom_site_label_2
_geom_bond_distance
_geom_bond_site_symmetry_2
_geom_bond_publ_flag
Zn1 O1 2.0206(19) . ?
Zn1 N1 2.035(2) . ?
Zn1 N2 2.204(2) . ?
Zn1 S1 2.3990(8) . ?
Zn1 S2 2.4395(8) . ?
S1 C9 1.805(4) . ?
S1 C8 1.812(3) . ?
S2 C12 1.802(4) . ?
S2 C11 1.817(4) . ?
O1 C13 1.251(3) . ?
N1 C1 1.342(4) . ?
N1 C5 1.342(4) . ?
N2 C6 1.476(4) . ?
N2 C10 1.480(4) . ?
N2 C7 1.485(4) . ?
N3 C13 1.301(4) . ?
N3 C14 1.451(3) . ?
N3 H3N 0.89(4) . ?
C1 C2 1.376(4) . ?
C1 H1 0.96(3) . ?
C2 C3 1.376(5) . ?
C2 H2 0.96(4) . ?
C3 C4 1.388(5) . ?
C3 H3 0.93(4) . ?
C4 C5 1.388(4) . ?
C4 H4 0.93(3) . ?
C5 C6 1.508(4) . ?
C6 H6A 0.96(4) . ?
C6 H6B 0.97(4) . ?
C7 C8 1.521(5) . ?
C7 H7A 0.98(3) . ?
C7 H7B 0.99(3) . ?
C8 H8A 1.02(3) . ?
C8 H8B 0.93(4) . ?
C9 H9A 0.97(4) . ?
C9 H9B 0.97(4) . ?
C9 H9C 0.92(5) . ?
C10 C11 1.517(5) . ?
C10 H10A 1.00(4) . ?
C10 H10B 0.93(4) . ?
C11 H11A 1.01(4) . ?
C11 H11B 1.13(4) . ?
C12 H12A 0.90(5) . ?
C12 H12B 0.96(4) . ?
C12 H12C 1.01(5) . ?
C13 H13 1.07(4) . ?
C14 H14A 0.9800 . ?
C14 H14B 0.9800 . ?
C14 H14C 0.9800 . ?
Cl1 O5 1.4030 . ?
Cl1 O3 1.4032 . ?
Cl1 O4 1.4296 . ?
Cl1 O2 1.4566 . ?
Cl2 O6 1.4025 . ?
Cl2 O7 1.4179 . ?
Cl2 O9 1.4257 . ?
Cl2 O8 1.4286 . ?

loop_
_geom_hbond_atom_site_label_D
_geom_hbond_atom_site_label_H
_geom_hbond_atom_site_label_A
_geom_hbond_distance_DH
_geom_hbond_distance_HA
_geom_hbond_distance_DA
_geom_hbond_angle_DHA
_geom_hbond_site_symmetry_A
N3 H3N O2 0.89(4) 2.52(4) 3.256(3) 141(3) .
N3 H3N O6 0.89(4) 2.21(4) 2.878(3) 132(3) .

loop_
_geom_torsion_atom_site_label_1
_geom_torsion_atom_site_label_2
_geom_torsion_atom_site_label_3
_geom_torsion_atom_site_label_4
_geom_torsion
_geom_torsion_site_symmetry_1
_geom_torsion_site_symmetry_2
_geom_torsion_site_symmetry_3
_geom_torsion_site_symmetry_4
_geom_torsion_publ_flag
O1 Zn1 S1 C9 -82.22(14) . . . . ?
N1 Zn1 S1 C9 169.22(14) . . . . ?
N2 Zn1 S1 C9 95.25(13) . . . . ?
S2 Zn1 S1 C9 11.85(12) . . . . ?
O1 Zn1 S1 C8 173.55(14) . . . . ?
N1 Zn1 S1 C8 64.99(15) . . . . ?
N2 Zn1 S1 C8 -8.98(14) . . . . ?
S2 Zn1 S1 C8 -92.38(13) . . . . ?
O1 Zn1 S2 C12 -66.10(15) . . . . ?
N1 Zn1 S2 C12 29.94(16) . . . . ?
N2 Zn1 S2 C12 106.56(16) . . . . ?
S1 Zn1 S2 C12 -169.21(14) . . . . ?
O1 Zn1 S2 C11 -170.36(14) . . . . ?
N1 Zn1 S2 C11 -74.32(15) . . . . ?
N2 Zn1 S2 C11 2.30(14) . . . . ?
S1 Zn1 S2 C11 86.53(13) . . . . ?
N1 Zn1 O1 C13 125.8(3) . . . . ?
N2 Zn1 O1 C13 -171.5(5) . . . . ?
S1 Zn1 O1 C13 -7.8(3) . . . . ?
S2 Zn1 O1 C13 -117.3(3) . . . . ?
O1 Zn1 N1 C1 4.9(2) . . . . ?
N2 Zn1 N1 C1 -167.0(2) . . . . ?
S1 Zn1 N1 C1 116.4(2) . . . . ?
S2 Zn1 N1 C1 -87.6(2) . . . . ?
O1 Zn1 N1 C5 -173.9(2) . . . . ?
N2 Zn1 N1 C5 14.22(19) . . . . ?
S1 Zn1 N1 C5 -62.3(2) . . . . ?
S2 Zn1 N1 C5 93.6(2) . . . . ?
O1 Zn1 N2 C6 -90.3(6) . . . . ?
N1 Zn1 N2 C6 -26.55(18) . . . . ?
S1 Zn1 N2 C6 105.62(17) . . . . ?
S2 Zn1 N2 C6 -144.88(18) . . . . ?
O1 Zn1 N2 C10 26.7(6) . . . . ?
N1 Zn1 N2 C10 90.4(2) . . . . ?
S1 Zn1 N2 C10 -137.42(19) . . . . ?
S2 Zn1 N2 C10 -27.92(18) . . . . ?
O1 Zn1 N2 C7 149.1(5) . . . . ?
N1 Zn1 N2 C7 -147.1(2) . . . . ?
S1 Zn1 N2 C7 -14.95(19) . . . . ?
S2 Zn1 N2 C7 94.55(19) . . . . ?
C5 N1 C1 C2 0.9(5) . . . . ?
Zn1 N1 C1 C2 -177.8(2) . . . . ?
N1 C1 C2 C3 -0.5(5) . . . . ?
C1 C2 C3 C4 -1.0(5) . . . . ?
C2 C3 C4 C5 2.0(5) . . . . ?
C1 N1 C5 C4 0.2(4) . . . . ?
Zn1 N1 C5 C4 179.0(2) . . . . ?
C1 N1 C5 C6 -176.7(3) . . . . ?
Zn1 N1 C5 C6 2.1(3) . . . . ?
C3 C4 C5 N1 -1.6(5) . . . . ?
C3 C4 C5 C6 175.2(3) . . . . ?
C10 N2 C6 C5 -80.7(3) . . . . ?
C7 N2 C6 C5 155.0(2) . . . . ?
Zn1 N2 C6 C5 34.7(3) . . . . ?
N1 C5 C6 N2 -27.0(4) . . . . ?
C4 C5 C6 N2 156.1(3) . . . . ?
C6 N2 C7 C8 -76.1(3) . . . . ?
C10 N2 C7 C8 160.4(3) . . . . ?
Zn1 N2 C7 C8 40.1(3) . . . . ?
N2 C7 C8 S1 -52.1(4) . . . . ?
C9 S1 C8 C7 -69.6(3) . . . . ?
Zn1 S1 C8 C7 33.8(3) . . . . ?
C6 N2 C10 C11 165.5(3) . . . . ?
C7 N2 C10 C11 -70.1(3) . . . . ?
Zn1 N2 C10 C11 52.3(3) . . . . ?
N2 C10 C11 S2 -52.7(4) . . . . ?
C12 S2 C11 C10 -79.6(3) . . . . ?
Zn1 S2 C11 C10 23.7(3) . . . . ?
Zn1 O1 C13 N3 169.9(2) . . . . ?
C14 N3 C13 O1 -2.5(5) . . . . ?
